data_2003102
loop_
_publ_author_name
'Dalhus, Bj\/orn'
'G\"orbitz, Carl Henrik'

_publ_section_title
;
 Molecular aggregation in crystalline 1:1 complexes of hydrophobic
 <small>D</small>- and <small>L</small>-amino acids. I. The
 <small>L</small>-isoleucine series
;
_journal_issue 3
_journal_name_full 'Acta Crystallographica Section B'
_journal_page_first 424
_journal_page_last 431
_journal_paper_doi 10.1107/S0108768198013494
_journal_volume 55
_journal_year 1999
_chemical_formula_sum 'C11 H24 N2 O4 S'
_chemical_formula_weight 280.38
_chemical_name_systematic
;
 L-Isoleucine:D-Methionine
;
_space_group_IT_number 5
_symmetry_cell_setting monoclinic
_symmetry_space_group_name_Hall 'C 2y'
_symmetry_space_group_name_H-M 'C 1 2 1'
_audit_creation_method SHELXL
_cell_angle_alpha 90.00
_cell_angle_beta 105.9140(10)
_cell_angle_gamma 90.00
_cell_formula_units_Z 4
_cell_length_a 31.7681(3)
_cell_length_b 4.71700(10)
_cell_length_c 10.00430(10)
_cell_measurement_reflns_used 8192
_cell_measurement_temperature 150(2)
_cell_volume 1441.69(4)
_computing_cell_refinement 'SAINT (Siemens, 1995)'
_computing_data_collection 'SMART (Siemens, 1995)'
_computing_data_reduction 'SAINT (Siemens, 1995)'
_computing_structure_refinement 'SHELXTL (Sheldrick, 1994)'
_computing_structure_solution 'SHELXTL (Sheldrick, 1994)'
_diffrn_ambient_temperature 150(2)
_diffrn_measurement_device 'Siemens SMART CCD area-detector diffractometer'
_diffrn_measurement_method \w
_diffrn_radiation_monochromator graphite
_diffrn_radiation_source 'fine-focus sealed tube'
_diffrn_radiation_type MoK\a
_diffrn_radiation_wavelength 0.71073
_diffrn_reflns_av_R_equivalents 0.0343
_diffrn_reflns_av_sigmaI/netI 0.0493
_diffrn_reflns_limit_h_max 65
_diffrn_reflns_limit_h_min -60
_diffrn_reflns_limit_k_max 7
_diffrn_reflns_limit_k_min -9
_diffrn_reflns_limit_l_max 21
_diffrn_reflns_limit_l_min -20
_diffrn_reflns_number 18678
_diffrn_reflns_theta_max 49.70
_diffrn_reflns_theta_min 2.12
_exptl_absorpt_coefficient_mu 0.234
_exptl_absorpt_correction_T_max 0.977
_exptl_absorpt_correction_T_min 0.849
_exptl_absorpt_correction_type multi-scan
_exptl_absorpt_process_details 'Sheldrick (1996)'
_exptl_crystal_colour colourless
_exptl_crystal_density_diffrn 1.292
_exptl_crystal_description plate
_exptl_crystal_F_000 608
_exptl_crystal_size_max 0.70
_exptl_crystal_size_mid 0.25
_exptl_crystal_size_min 0.10
_refine_diff_density_max 0.393
_refine_diff_density_min -0.407
_refine_ls_abs_structure_details 'Flack H D (1983), Acta Cryst. A39, 876-881'
_refine_ls_abs_structure_Flack 0.02(4)
_refine_ls_extinction_method none
_refine_ls_goodness_of_fit_all 1.075
_refine_ls_goodness_of_fit_obs 1.088
_refine_ls_hydrogen_treatment mixed
_refine_ls_matrix_type full
_refine_ls_number_parameters 199
_refine_ls_number_reflns 10115
_refine_ls_number_restraints 1
_refine_ls_restrained_S_all 1.075
_refine_ls_restrained_S_obs 1.088
_refine_ls_R_factor_all 0.0606
_refine_ls_R_factor_obs 0.0419
_refine_ls_shift/esd_max 0.002
_refine_ls_shift/esd_mean 0.000
_refine_ls_structure_factor_coef Fsqd
_refine_ls_weighting_details 'w=1/[\s^2^(Fo^2^)+(0.0408P)^2^+0.0836P] where P=(Fo^2^+2Fc^2^)/3'
_refine_ls_weighting_scheme calc
_refine_ls_wR_factor_all 0.1028
_refine_ls_wR_factor_obs 0.0931
_reflns_number_observed 8127
_reflns_number_total 10115
_reflns_observed_criterion >2sigma(I)
_cod_data_source_file os0011.cif
_cod_data_source_block L5
_cod_depositor_comments
;
The following automatic conversions were performed:

'_refine_ls_weighting_scheme' value 'calc
w=1/[\s^2^(Fo^2^)+(0.0408P)^2^+0.0836P] where P=(Fo^2^+2Fc^2^)/3' was
changed to 'calc'. New tag '_refine_ls_weighting_details' was
created. The value of the new tag was set to
'w=1/[\s^2^(Fo^2^)+(0.0408P)^2^+0.0836P] where P=(Fo^2^+2Fc^2^)/3'.

Automatic conversion script
Id: cif_fix_values 3143 2015-03-26 13:38:13Z robertas 
;
_cod_original_sg_symbol_H-M 'C 2'
_cod_database_code 2003102

loop_
_symmetry_equiv_pos_as_xyz
'x, y, z'
'-x, y, -z'
'x+1/2, y+1/2, z'
'-x+1/2, y+1/2, -z'

loop_
_atom_site_aniso_label
_atom_site_aniso_U_11
_atom_site_aniso_U_22
_atom_site_aniso_U_33
_atom_site_aniso_U_12
_atom_site_aniso_U_13
_atom_site_aniso_U_23
O1A 0.0183(2) 0.0132(2) 0.0132(2) 0.0035(2) 0.0027(2) 0.0016(2)
O2A 0.0279(3) 0.0160(2) 0.0092(2) 0.0013(2) 0.0065(2) -0.0004(2)
N1A 0.0153(2) 0.0136(2) 0.0098(2) -0.0021(2) 0.00333(15) 0.0009(2)
C1A 0.0146(2) 0.0102(2) 0.0084(2) -0.0009(2) 0.0017(2) 0.0001(2)
C2A 0.0148(2) 0.0100(2) 0.0087(2) 0.0000(2) 0.0028(2) 0.0000(2)
C3A 0.0146(2) 0.0148(3) 0.0112(2) -0.0006(2) 0.0017(2) 0.0001(2)
C4A 0.0165(3) 0.0534(7) 0.0201(3) -0.0014(3) 0.0069(3) -0.0047(4)
C5A 0.0201(3) 0.0229(3) 0.0132(2) -0.0002(3) -0.0017(2) 0.0027(3)
C6A 0.0203(4) 0.0401(6) 0.0192(3) -0.0008(4) -0.0039(3) -0.0014(4)
S1B 0.01464(7) 0.03396(12) 0.02131(8) 0.00098(8) -0.00164(6) 0.00555(9)
O1B 0.0166(2) 0.0125(2) 0.0131(2) -0.0035(2) 0.0024(2) -0.0004(2)
O2B 0.0298(3) 0.0149(2) 0.0093(2) -0.0022(2) 0.0070(2) 0.0001(2)
N1B 0.0138(2) 0.0140(2) 0.0089(2) 0.0012(2) 0.0030(2) -0.0009(2)
C1B 0.0134(2) 0.0112(3) 0.0083(2) 0.0006(2) 0.0022(2) -0.0004(2)
C2B 0.0137(2) 0.0107(2) 0.0086(2) -0.0009(2) 0.0025(2) -0.0008(2)
C3B 0.0128(2) 0.0176(3) 0.0141(2) 0.0010(2) 0.0016(2) -0.0025(2)
C4B 0.0154(3) 0.0255(4) 0.0173(3) 0.0018(3) -0.0020(2) -0.0059(3)
C5B 0.0207(4) 0.0448(7) 0.0345(5) -0.0039(4) 0.0048(4) 0.0076(5)

loop_
_atom_site_label
_atom_site_fract_x
_atom_site_fract_y
_atom_site_fract_z
_atom_site_U_iso_or_equiv
_atom_site_thermal_displace_type
_atom_site_calc_flag
_atom_site_refinement_flags
_atom_site_occupancy
_atom_site_disorder_group
_atom_site_type_symbol
O1A 0.21236(2) -0.04905(13) 0.52140(6) 0.01519(9) Uani d . 1 . O
O2A 0.18353(2) 0.25353(14) 0.64543(6) 0.01743(10) Uani d . 1 . O
N1A 0.20339(2) 0.3287(2) 0.31447(6) 0.01293(9) Uani d . 1 . N
H1A 0.2021(5) 0.157(4) 0.2730(16) 0.023(4) Uiso d . 1 . H
H2A 0.1972(5) 0.469(4) 0.2451(16) 0.022(4) Uiso d . 1 . H
H3A 0.2302(5) 0.351(4) 0.3692(15) 0.021(3) Uiso d . 1 . H
C1A 0.19126(2) 0.16935(14) 0.53428(7) 0.01131(10) Uani d . 1 . C
C2A 0.17168(2) 0.3419(2) 0.40076(6) 0.01124(9) Uani d . 1 . C
H4A 0.16835(6) 0.528(3) 0.4242(4) 0.013 Uiso calc R 1 . H
C3A 0.12662(2) 0.2209(2) 0.32049(7) 0.01389(10) Uani d . 1 . C
H5A 0.12979(6) 0.005(4) 0.31350(14) 0.017 Uiso calc R 1 . H
C4A 0.09334(3) 0.2784(3) 0.40277(10) 0.0296(2) Uani d . 1 . C
H6A 0.1054(2) 0.212(3) 0.4999(12) 0.044 Uiso calc R 1 . H
H7A 0.0658(4) 0.175(2) 0.3592(9) 0.044 Uiso calc R 1 . H
H8A 0.0873(3) 0.485(3) 0.4025(11) 0.044 Uiso calc R 1 . H
C5A 0.11051(3) 0.3393(2) 0.17198(8) 0.01999(13) Uani d . 1 . C
H9A 0.10841(4) 0.555(2) 0.17695(9) 0.024 Uiso calc R 1 . H
H10A 0.1330(3) 0.2926(6) 0.1195(6) 0.024 Uiso calc R 1 . H
C6A 0.06593(3) 0.2217(3) 0.09035(10) 0.0284(2) Uani d . 1 . C
H11A 0.0605(2) 0.270(2) -0.0063(12) 0.043 Uiso calc R 1 . H
H12A 0.0434(3) 0.302(2) 0.1260(9) 0.043 Uiso calc R 1 . H
H13A 0.06588(13) 0.019(2) 0.1001(10) 0.043 Uiso calc R 1 . H
S1B 0.049904(7) 0.85919(7) 0.63701(2) 0.02460(5) Uani d . 1 . S
O1B 0.21691(2) 1.12247(13) 1.02232(6) 0.01442(9) Uani d . 1 . O
O2B 0.19106(2) 0.82313(14) 1.15532(5) 0.01765(10) Uani d . 1 . O
N1B 0.20126(2) 0.75061(14) 0.80964(6) 0.01227(9) Uani d . 1 . N
H1B 0.1996(5) 0.923(4) 0.7673(16) 0.024(4) Uiso d . 1 . H
H2B 0.1915(5) 0.622(4) 0.7417(16) 0.023(4) Uiso d . 1 . H
H3B 0.2286(5) 0.722(4) 0.8599(16) 0.025(4) Uiso d . 1 . H
C1B 0.19685(2) 0.90354(14) 1.04098(6) 0.01108(9) Uani d . 1 . C
C2B 0.17469(2) 0.7287(2) 0.91168(6) 0.01114(9) Uani d . 1 . C
H4B 0.17296(4) 0.534(3) 0.9375(4) 0.013 Uiso calc R 1 . H
C3B 0.12835(2) 0.8464(2) 0.85005(7) 0.01527(10) Uani d . 1 . C
H5B 0.1117(2) 0.8176(4) 0.9157(7) 0.018 Uiso calc R 1 . H
H6B 0.13027(3) 1.047(2) 0.8366(2) 0.018 Uiso calc R 1 . H
C4B 0.10391(3) 0.7110(2) 0.71200(9) 0.02069(14) Uani d . 1 . C
H7B 0.10098(4) 0.504(3) 0.7266(2) 0.025 Uiso calc R 1 . H
H8B 0.1216(2) 0.7351(4) 0.6447(8) 0.025 Uiso calc R 1 . H
C5B 0.01913(4) 0.6806(3) 0.73896(13) 0.0339(2) Uani d . 1 . C
H9B -0.0106(4) 0.731(2) 0.7061(10) 0.051 Uiso calc R 1 . H
H10B 0.0298(3) 0.735(2) 0.8327(12) 0.051 Uiso calc R 1 . H
H11B 0.0221(3) 0.483(3) 0.7313(11) 0.051 Uiso calc R 1 . H

loop_
_atom_type_symbol
_atom_type_description
_atom_type_scat_dispersion_real
_atom_type_scat_dispersion_imag
_atom_type_scat_source
C C 0.0033 0.0016 'International Tables Vol C Tables 4.2.6.8 and 6.1.1.4'
H H 0.0000 0.0000 'International Tables Vol C Tables 4.2.6.8 and 6.1.1.4'
N N 0.0061 0.0033 'International Tables Vol C Tables 4.2.6.8 and 6.1.1.4'
O O 0.0106 0.0060 'International Tables Vol C Tables 4.2.6.8 and 6.1.1.4'
S S 0.1246 0.1234 'International Tables Vol C Tables 4.2.6.8 and 6.1.1.4'

loop_
_geom_angle_atom_site_label_1
_geom_angle_atom_site_label_2
_geom_angle_atom_site_label_3
_geom_angle
C2A N1A H1A 110.4(10)
C2A N1A H2A 111.1(10)
H1A N1A H2A 108.4(14)
C2A N1A H3A 109.0(9)
H1A N1A H3A 107.7(16)
H2A N1A H3A 110.2(15)
O1A C1A O2A 125.82(7)
O1A C1A C2A 116.37(6)
O2A C1A C2A 117.76(6)
N1A C2A C1A 107.60(5)
N1A C2A C3A 111.03(5)
C1A C2A C3A 110.56(6)
N1A C2A H4A 109.21(4)
C1A C2A H4A 109.21(4)
C3A C2A H4A 109.21(4)
C4A C3A C5A 111.03(7)
C4A C3A C2A 109.43(6)
C5A C3A C2A 112.53(6)
C4A C3A H5A 107.89(6)
C5A C3A H5A 107.89(5)
C2A C3A H5A 107.89(4)
C3A C4A H6A 109.47(5)
C3A C4A H7A 109.47(5)
H6A C4A H7A 109.5
C3A C4A H8A 109.47(6)
H6A C4A H8A 109.5
H7A C4A H8A 109.5
C6A C5A C3A 113.42(8)
C6A C5A H9A 108.89(6)
C3A C5A H9A 108.89(5)
C6A C5A H10A 108.89(5)
C3A C5A H10A 108.89(4)
H9A C5A H10A 107.7
C5A C6A H11A 109.47(5)
C5A C6A H12A 109.47(6)
H11A C6A H12A 109.5
C5A C6A H13A 109.47(6)
H11A C6A H13A 109.5
H12A C6A H13A 109.5
C5B S1B C4B 100.61(5)
C2B N1B H1B 114.1(10)
C2B N1B H2B 109.1(10)
H1B N1B H2B 106.6(14)
C2B N1B H3B 104.5(10)
H1B N1B H3B 108.8(16)
H2B N1B H3B 113.9(16)
O1B C1B O2B 125.95(7)
O1B C1B C2B 116.87(6)
O2B C1B C2B 117.05(6)
N1B C2B C1B 108.93(6)
N1B C2B C3B 111.06(5)
C1B C2B C3B 108.20(6)
N1B C2B H4B 109.54(4)
C1B C2B H4B 109.54(4)
C3B C2B H4B 109.54(4)
C4B C3B C2B 113.95(6)
C4B C3B H5B 108.76(5)
C2B C3B H5B 108.76(4)
C4B C3B H6B 108.76(5)
C2B C3B H6B 108.76(4)
H5B C3B H6B 107.7
C3B C4B S1B 113.70(6)
C3B C4B H7B 108.82(5)
S1B C4B H7B 108.82(3)
C3B C4B H8B 108.82(5)
S1B C4B H8B 108.82(3)
H7B C4B H8B 107.7
S1B C5B H9B 109.47(4)
S1B C5B H10B 109.47(4)
H9B C5B H10B 109.5
S1B C5B H11B 109.47(5)
H9B C5B H11B 109.5
H10B C5B H11B 109.5

loop_
_geom_bond_atom_site_label_1
_geom_bond_atom_site_label_2
_geom_bond_distance
O1A C1A 1.2550(9)
O2A C1A 1.2666(9)
N1A C2A 1.4968(9)
N1A H1A .90(2)
N1A H2A .94(2)
N1A H3A .885(15)
C1A C2A 1.5421(9)
C2A C3A 1.5459(10)
C2A H4A .92(2)
C3A C4A 1.5318(12)
C3A C5A 1.5378(10)
C3A H5A 1.03(2)
C4A H6A .992(12)
C4A H7A .992(12)
C4A H8A .992(12)
C5A C6A 1.5317(13)
C5A H9A 1.021(12)
C5A H10A 1.021(11)
C6A H11A .962(11)
C6A H12A .962(11)
C6A H13A .962(11)
S1B C5B 1.8035(12)
S1B C4B 1.8136(9)
O1B C1B 1.2541(9)
O2B C1B 1.2655(8)
N1B C2B 1.4958(9)
N1B H1B .91(2)
N1B H2B .90(2)
N1B H3B .89(2)
C1B C2B 1.5327(9)
C2B C3B 1.5354(10)
C2B H4B .96(2)
C3B C4B 1.5263(11)
C3B H5B .959(11)
C3B H6B .959(11)
C4B H7B .996(12)
C4B H8B .996(12)
C5B H9B .941(12)
C5B H10B .941(12)
C5B H11B .941(12)

loop_
_geom_torsion_atom_site_label_1
_geom_torsion_atom_site_label_2
_geom_torsion_atom_site_label_3
_geom_torsion_atom_site_label_4
_geom_torsion
O1A C1A C2A N1A -36.03(8)
O2A C1A C2A N1A 146.29(7)
O1A C1A C2A C3A 85.37(8)
O2A C1A C2A C3A -92.31(8)
N1A C2A C3A C4A -171.55(8)
C1A C2A C3A C4A 69.10(9)
N1A C2A C3A C5A -47.60(9)
C1A C2A C3A C5A -166.96(6)
C4A C3A C5A C6A -57.08(11)
C2A C3A C5A C6A 179.87(8)
O1B C1B C2B N1B 32.74(9)
O2B C1B C2B N1B -151.30(7)
O1B C1B C2B C3B -88.11(8)
O2B C1B C2B C3B 87.85(8)
N1B C2B C3B C4B 54.73(9)
C1B C2B C3B C4B 174.24(7)
C2B C3B C4B S1B -178.07(6)
C5B S1B C4B C3B -79.09(9)

loop_
_cod_related_entry_id
_cod_related_entry_database
_cod_related_entry_code
1 ChemSpider 21188529
